data_4082890
loop_
_publ_author_name
'Wuttke, Evelyn'
'Hervault, Yves-Marie'
'Polit, Walther'
'Linseis, Michael'
'Erler, Philipp'
'Rigaut, St\'ephane'
'Winter, Rainer F.'

_publ_section_title
;
 Divinylphenylene- and Ethynylvinylphenylene-Bridged Mono-, Di-, and
 Triruthenium Complexes for Covalent Binding to Gold Electrodes
;
_journal_issue 18
_journal_name_full Organometallics
_journal_page_first 4672
_journal_paper_doi 10.1021/om400642j
_journal_volume 33
_journal_year 2014
_chemical_formula_moiety 'C36 H56 O4 P2 Ru S'
_chemical_formula_sum 'C36 H56 O4 P2 Ru S'
_chemical_formula_weight 747.88
_chemical_name_systematic
; 
 ? 
;
_space_group_IT_number 2
_symmetry_cell_setting triclinic
_symmetry_space_group_name_Hall '-P 1'
_symmetry_space_group_name_H-M 'P -1'
_atom_sites_solution_hydrogens geom
_atom_sites_solution_primary heavy
_atom_sites_solution_secondary difmap
_audit_creation_method SHELXL-97
_cell_angle_alpha 102.68(3)
_cell_angle_beta 94.23(3)
_cell_angle_gamma 92.34(3)
_cell_formula_units_Z 2
_cell_length_a 10.687(2)
_cell_length_b 11.378(2)
_cell_length_c 15.979(3)
_cell_measurement_reflns_used 26599
_cell_measurement_temperature 100(2)
_cell_measurement_theta_max 27.22
_cell_measurement_theta_min 1.75
_cell_volume 1887.2(7)
_computing_cell_refinement 'STOE X-AREA'
_computing_data_collection 'STOE X-AREA'
_computing_data_reduction 'STOE X-RED'
_computing_structure_refinement 'SHELXL-97 (Sheldrick, 1997)'
_computing_structure_solution 'SHELXS-97 (Sheldrick, 1990)'
_diffrn_ambient_temperature 100(2)
_diffrn_detector_area_resol_mean 6.67
_diffrn_measured_fraction_theta_full 0.989
_diffrn_measured_fraction_theta_max 0.989
_diffrn_measurement_device_type 'STOE IPDS 2T'
_diffrn_measurement_method 'rotation method'
_diffrn_radiation_monochromator graphite
_diffrn_radiation_source 'fine-focus sealed tube'
_diffrn_radiation_type MoK\a
_diffrn_radiation_wavelength 0.71073
_diffrn_reflns_av_R_equivalents 0.0632
_diffrn_reflns_av_sigmaI/netI 0.0607
_diffrn_reflns_limit_h_max 13
_diffrn_reflns_limit_h_min -13
_diffrn_reflns_limit_k_max 14
_diffrn_reflns_limit_k_min -14
_diffrn_reflns_limit_l_max 20
_diffrn_reflns_limit_l_min -20
_diffrn_reflns_number 25737
_diffrn_reflns_theta_full 26.77
_diffrn_reflns_theta_max 26.77
_diffrn_reflns_theta_min 1.84
_exptl_absorpt_coefficient_mu 0.590
_exptl_absorpt_correction_T_max 0.9771
_exptl_absorpt_correction_T_min 0.7803
_exptl_absorpt_correction_type integration
_exptl_absorpt_process_details empirical
_exptl_crystal_colour yellow
_exptl_crystal_density_diffrn 1.316
_exptl_crystal_density_method 'not measured'
_exptl_crystal_description plate
_exptl_crystal_F_000 788
_exptl_crystal_size_max 0.500
_exptl_crystal_size_mid 0.267
_exptl_crystal_size_min 0.100
_refine_diff_density_max 0.529
_refine_diff_density_min -0.742
_refine_diff_density_rms 0.071
_refine_ls_extinction_method none
_refine_ls_goodness_of_fit_ref 1.003
_refine_ls_hydrogen_treatment constr
_refine_ls_matrix_type full
_refine_ls_number_parameters 397
_refine_ls_number_reflns 7983
_refine_ls_number_restraints 0
_refine_ls_restrained_S_all 1.003
_refine_ls_R_factor_all 0.0663
_refine_ls_R_factor_gt 0.0414
_refine_ls_shift/su_max 0.001
_refine_ls_shift/su_mean 0.000
_refine_ls_structure_factor_coef Fsqd
_refine_ls_weighting_details 'calc w=1/[\s^2^(Fo^2^)+(0.0392P)^2^+0.0000P] where P=(Fo^2^+2Fc^2^)/3'
_refine_ls_weighting_scheme calc
_refine_ls_wR_factor_gt 0.0770
_refine_ls_wR_factor_ref 0.0829
_reflns_number_gt 6056
_reflns_number_total 7983
_reflns_threshold_expression >2sigma(I)
_cod_data_source_file om400642j_si_002.cif
_cod_data_source_block ewbw15
_cod_original_sg_symbol_H-M P-1
_cod_database_code 4082890

loop_
_symmetry_equiv_pos_as_xyz
'x, y, z'
'-x, -y, -z'

loop_
_atom_site_label
_atom_site_type_symbol
_atom_site_fract_x
_atom_site_fract_y
_atom_site_fract_z
_atom_site_U_iso_or_equiv
_atom_site_adp_type
_atom_site_occupancy
_atom_site_symmetry_multiplicity
_atom_site_calc_flag
_atom_site_refinement_flags
Ru1 Ru 0.00858(2) 0.24601(2) 0.239746(15) 0.02094(7) Uani 1 1 d .
S1 S -0.57086(7) 0.73574(8) 0.18117(6) 0.0363(2) Uani 1 1 d .
P1 P -0.14166(7) 0.15017(7) 0.31238(5) 0.02622(17) Uani 1 1 d .
O1 O 0.1049(2) 0.0099(2) 0.16042(16) 0.0436(6) Uani 1 1 d .
C1 C 0.1384(2) 0.2645(3) 0.33985(18) 0.0237(6) Uani 1 1 d .
H1A H 0.1419 0.3426 0.3768 0.028 Uiso 1 1 calc R
P2 P 0.15115(6) 0.34606(8) 0.16416(5) 0.02655(18) Uani 1 1 d .
O2 O -0.08460(17) 0.41605(19) 0.27860(12) 0.0255(4) Uani 1 1 d .
C2 C 0.2210(3) 0.1927(3) 0.36682(19) 0.0281(6) Uani 1 1 d .
H2A H 0.2153 0.1107 0.3364 0.034 Uiso 1 1 calc R
O3 O -0.15361(17) 0.29816(19) 0.15428(12) 0.0256(4) Uani 1 1 d .
C3 C 0.3198(3) 0.2268(3) 0.43841(19) 0.0274(6) Uani 1 1 d .
C4 C 0.4008(3) 0.1404(3) 0.4554(2) 0.0346(7) Uani 1 1 d .
H4A H 0.3882 0.0598 0.4225 0.042 Uiso 1 1 calc R
O4 O -0.4892(2) 0.7357(2) 0.02884(16) 0.0434(6) Uani 1 1 d .
C5 C 0.4994(3) 0.1692(3) 0.5191(2) 0.0402(8) Uani 1 1 d .
H5A H 0.5533 0.1084 0.5290 0.048 Uiso 1 1 calc R
C6 C 0.5201(3) 0.2848(4) 0.5683(2) 0.0370(8) Uani 1 1 d .
H6A H 0.5877 0.3042 0.6120 0.044 Uiso 1 1 calc R
C7 C 0.4410(3) 0.3719(3) 0.5529(2) 0.0378(8) Uani 1 1 d .
H7A H 0.4543 0.4521 0.5863 0.045 Uiso 1 1 calc R
C8 C 0.3421(3) 0.3435(3) 0.4891(2) 0.0355(7) Uani 1 1 d .
H8A H 0.2885 0.4048 0.4798 0.043 Uiso 1 1 calc R
C9 C 0.0669(3) 0.1033(3) 0.1921(2) 0.0304(7) Uani 1 1 d .
C10 C -0.1598(2) 0.3942(3) 0.21116(18) 0.0245(6) Uani 1 1 d .
C11 C -0.2573(2) 0.4815(3) 0.20043(18) 0.0253(6) Uani 1 1 d .
C12 C -0.2598(3) 0.5898(3) 0.2610(2) 0.0295(7) Uani 1 1 d .
H12A H -0.1973 0.6095 0.3081 0.035 Uiso 1 1 calc R
C13 C -0.3529(3) 0.6689(3) 0.2530(2) 0.0321(7) Uani 1 1 d .
H13A H -0.3540 0.7429 0.2943 0.039 Uiso 1 1 calc R
C14 C -0.4446(3) 0.6394(3) 0.1843(2) 0.0305(7) Uani 1 1 d .
C15 C -0.4429(3) 0.5317(3) 0.1233(2) 0.0303(7) Uani 1 1 d .
H15A H -0.5055 0.5119 0.0762 0.036 Uiso 1 1 calc R
C16 C -0.3491(3) 0.4534(3) 0.1316(2) 0.0295(7) Uani 1 1 d .
H16A H -0.3474 0.3798 0.0899 0.035 Uiso 1 1 calc R
C17 C -0.5664(3) 0.7707(3) 0.0779(2) 0.0361(8) Uani 1 1 d .
C18 C -0.6719(3) 0.8468(4) 0.0583(3) 0.0510(10) Uani 1 1 d .
H18A H -0.6655 0.8634 0.0011 0.077 Uiso 1 1 calc R
H18B H -0.6662 0.9231 0.1015 0.077 Uiso 1 1 calc R
H18C H -0.7527 0.8035 0.0595 0.077 Uiso 1 1 calc R
C19 C -0.2876(3) 0.0975(3) 0.2403(2) 0.0319(7) Uani 1 1 d .
H19A H -0.3241 0.1723 0.2284 0.038 Uiso 1 1 calc R
C20 C -0.2631(3) 0.0206(4) 0.1518(2) 0.0448(9) Uani 1 1 d .
H20A H -0.3433 -0.0038 0.1171 0.067 Uiso 1 1 calc R
H20B H -0.2206 -0.0515 0.1594 0.067 Uiso 1 1 calc R
H20C H -0.2099 0.0679 0.1223 0.067 Uiso 1 1 calc R
C21 C -0.3905(3) 0.0358(3) 0.2807(2) 0.0421(8) Uani 1 1 d .
H21A H -0.4635 0.0115 0.2386 0.063 Uiso 1 1 calc R
H21B H -0.4156 0.0923 0.3315 0.063 Uiso 1 1 calc R
H21C H -0.3582 -0.0356 0.2977 0.063 Uiso 1 1 calc R
C22 C -0.2026(3) 0.2481(3) 0.40838(19) 0.0304(7) Uani 1 1 d .
H22A H -0.2467 0.1930 0.4390 0.036 Uiso 1 1 calc R
C23 C -0.2977(3) 0.3374(3) 0.3898(2) 0.0361(8) Uani 1 1 d .
H23A H -0.3240 0.3839 0.4441 0.054 Uiso 1 1 calc R
H23B H -0.3711 0.2933 0.3547 0.054 Uiso 1 1 calc R
H23C H -0.2590 0.3925 0.3584 0.054 Uiso 1 1 calc R
C24 C -0.0936(3) 0.3137(4) 0.4707(2) 0.0437(9) Uani 1 1 d .
H24A H -0.1269 0.3645 0.5210 0.066 Uiso 1 1 calc R
H24B H -0.0435 0.3643 0.4418 0.066 Uiso 1 1 calc R
H24C H -0.0406 0.2544 0.4894 0.066 Uiso 1 1 calc R
C25 C -0.0815(3) 0.0228(3) 0.3575(2) 0.0397(8) Uani 1 1 d .
H25A H 0.0076 0.0484 0.3799 0.048 Uiso 1 1 calc R
C26 C -0.1459(3) -0.0052(4) 0.4344(3) 0.0492(10) Uani 1 1 d .
H26A H -0.1066 -0.0729 0.4526 0.074 Uiso 1 1 calc R
H26B H -0.2354 -0.0267 0.4173 0.074 Uiso 1 1 calc R
H26C H -0.1369 0.0660 0.4822 0.074 Uiso 1 1 calc R
C27 C -0.0747(4) -0.0940(4) 0.2897(3) 0.0548(11) Uani 1 1 d .
H27A H -0.0422 -0.1566 0.3174 0.082 Uiso 1 1 calc R
H27B H -0.0186 -0.0800 0.2466 0.082 Uiso 1 1 calc R
H27C H -0.1589 -0.1203 0.2616 0.082 Uiso 1 1 calc R
C28 C 0.1693(3) 0.5148(3) 0.1958(2) 0.0333(7) Uani 1 1 d .
H28A H 0.2533 0.5382 0.1786 0.040 Uiso 1 1 calc R
C29 C 0.0727(3) 0.5818(4) 0.1517(2) 0.0410(8) Uani 1 1 d .
H29A H 0.0903 0.6690 0.1723 0.061 Uiso 1 1 calc R
H29B H -0.0118 0.5597 0.1652 0.061 Uiso 1 1 calc R
H29C H 0.0778 0.5598 0.0892 0.061 Uiso 1 1 calc R
C30 C 0.1725(3) 0.5630(3) 0.2938(2) 0.0385(8) Uani 1 1 d .
H30A H 0.1827 0.6513 0.3072 0.058 Uiso 1 1 calc R
H30B H 0.2432 0.5305 0.3222 0.058 Uiso 1 1 calc R
H30C H 0.0937 0.5379 0.3143 0.058 Uiso 1 1 calc R
C31 C 0.0959(3) 0.3170(3) 0.04768(18) 0.0348(8) Uani 1 1 d .
H31A H 0.0219 0.3674 0.0443 0.042 Uiso 1 1 calc R
C32 C 0.1911(3) 0.3605(4) -0.0081(2) 0.0516(11) Uani 1 1 d .
H32A H 0.1558 0.3428 -0.0682 0.077 Uiso 1 1 calc R
H32B H 0.2689 0.3187 -0.0039 0.077 Uiso 1 1 calc R
H32C H 0.2092 0.4477 0.0121 0.077 Uiso 1 1 calc R
C33 C 0.0466(3) 0.1872(4) 0.0083(2) 0.0447(9) Uani 1 1 d .
H33A H 0.0192 0.1794 -0.0527 0.067 Uiso 1 1 calc R
H33B H -0.0246 0.1665 0.0387 0.067 Uiso 1 1 calc R
H33C H 0.1137 0.1324 0.0135 0.067 Uiso 1 1 calc R
C34 C 0.3211(3) 0.3128(3) 0.1648(2) 0.0330(7) Uani 1 1 d .
H34A H 0.3557 0.3497 0.1194 0.040 Uiso 1 1 calc R
C35 C 0.3428(3) 0.1788(4) 0.1391(2) 0.0425(9) Uani 1 1 d .
H35A H 0.4333 0.1675 0.1404 0.064 Uiso 1 1 calc R
H35B H 0.3037 0.1455 0.0808 0.064 Uiso 1 1 calc R
H35C H 0.3054 0.1370 0.1795 0.064 Uiso 1 1 calc R
C36 C 0.4000(3) 0.3707(4) 0.2490(2) 0.0421(9) Uani 1 1 d .
H36A H 0.4874 0.3492 0.2441 0.063 Uiso 1 1 calc R
H36B H 0.3667 0.3411 0.2966 0.063 Uiso 1 1 calc R
H36C H 0.3962 0.4586 0.2601 0.063 Uiso 1 1 calc R

loop_
_atom_site_aniso_label
_atom_site_aniso_U_11
_atom_site_aniso_U_22
_atom_site_aniso_U_33
_atom_site_aniso_U_23
_atom_site_aniso_U_13
_atom_site_aniso_U_12
Ru1 0.01627(11) 0.02253(13) 0.02264(12) 0.00203(9) 0.00241(8) 0.00001(8)
S1 0.0293(4) 0.0306(5) 0.0508(5) 0.0090(4) 0.0127(4) 0.0067(3)
P1 0.0204(3) 0.0247(5) 0.0341(4) 0.0071(3) 0.0046(3) 0.0011(3)
O1 0.0343(12) 0.0327(15) 0.0578(15) -0.0060(12) 0.0117(11) 0.0046(10)
C1 0.0204(13) 0.0245(16) 0.0261(14) 0.0054(12) 0.0042(11) -0.0027(11)
P2 0.0181(3) 0.0371(5) 0.0248(4) 0.0081(3) 0.0016(3) -0.0007(3)
O2 0.0220(9) 0.0278(12) 0.0262(10) 0.0050(9) 0.0022(8) 0.0000(8)
C2 0.0241(14) 0.0296(18) 0.0296(15) 0.0056(13) 0.0014(12) -0.0028(12)
O3 0.0222(9) 0.0269(12) 0.0264(10) 0.0027(9) 0.0018(8) 0.0021(8)
C3 0.0219(13) 0.0332(18) 0.0303(15) 0.0129(13) 0.0043(11) 0.0026(12)
C4 0.0285(15) 0.0310(19) 0.0459(18) 0.0135(15) -0.0014(13) 0.0012(13)
O4 0.0347(12) 0.0494(17) 0.0483(14) 0.0128(12) 0.0088(11) 0.0102(11)
C5 0.0325(16) 0.040(2) 0.053(2) 0.0227(18) -0.0007(15) 0.0067(15)
C6 0.0277(15) 0.054(2) 0.0316(16) 0.0157(16) -0.0012(13) 0.0025(15)
C7 0.0386(17) 0.041(2) 0.0313(16) 0.0050(15) -0.0040(13) 0.0031(15)
C8 0.0348(16) 0.040(2) 0.0301(16) 0.0048(14) -0.0042(13) 0.0091(14)
C9 0.0195(13) 0.035(2) 0.0338(16) 0.0023(14) 0.0036(12) -0.0015(13)
C10 0.0197(13) 0.0258(16) 0.0288(15) 0.0070(12) 0.0072(11) -0.0020(11)
C11 0.0209(13) 0.0248(16) 0.0318(15) 0.0082(13) 0.0077(11) 0.0002(11)
C12 0.0307(15) 0.0236(17) 0.0349(16) 0.0074(13) 0.0052(12) -0.0016(12)
C13 0.0349(16) 0.0242(17) 0.0376(17) 0.0052(14) 0.0114(14) 0.0001(13)
C14 0.0262(14) 0.0281(18) 0.0405(17) 0.0117(14) 0.0115(13) 0.0036(12)
C15 0.0221(13) 0.0318(18) 0.0385(17) 0.0106(14) 0.0038(12) 0.0006(12)
C16 0.0267(14) 0.0275(17) 0.0346(16) 0.0063(13) 0.0088(12) -0.0003(12)
C17 0.0264(15) 0.0294(19) 0.0494(19) 0.0035(15) 0.0002(14) 0.0014(13)
C18 0.046(2) 0.048(3) 0.057(2) 0.0051(19) 0.0033(17) 0.0226(18)
C19 0.0217(13) 0.0286(18) 0.0433(18) 0.0050(14) 0.0018(13) -0.0054(12)
C20 0.0344(17) 0.047(2) 0.044(2) -0.0062(17) 0.0001(15) -0.0096(15)
C21 0.0258(15) 0.039(2) 0.060(2) 0.0109(17) 0.0023(15) -0.0061(14)
C22 0.0298(15) 0.0356(19) 0.0288(15) 0.0113(14) 0.0090(12) 0.0030(13)
C23 0.0391(17) 0.035(2) 0.0376(17) 0.0101(15) 0.0141(14) 0.0112(14)
C24 0.0403(18) 0.060(3) 0.0274(16) 0.0002(16) 0.0088(14) -0.0011(17)
C25 0.0267(15) 0.038(2) 0.062(2) 0.0250(18) 0.0065(15) 0.0051(14)
C26 0.0333(17) 0.053(3) 0.075(3) 0.042(2) 0.0055(17) 0.0016(16)
C27 0.046(2) 0.031(2) 0.093(3) 0.019(2) 0.019(2) 0.0083(17)
C28 0.0276(15) 0.036(2) 0.0378(17) 0.0139(15) 0.0001(13) -0.0071(13)
C29 0.0332(17) 0.045(2) 0.049(2) 0.0207(17) 0.0027(15) -0.0015(15)
C30 0.0369(17) 0.036(2) 0.0394(18) 0.0034(15) 0.0016(14) -0.0076(14)
C31 0.0241(14) 0.058(2) 0.0233(15) 0.0093(15) 0.0051(12) 0.0053(14)
C32 0.0268(16) 0.101(4) 0.0355(18) 0.030(2) 0.0090(14) 0.0095(18)
C33 0.0359(17) 0.063(3) 0.0279(16) -0.0071(16) 0.0011(14) 0.0086(17)
C34 0.0193(13) 0.049(2) 0.0343(16) 0.0186(15) 0.0022(12) -0.0001(13)
C35 0.0232(15) 0.053(2) 0.057(2) 0.0209(19) 0.0068(15) 0.0111(15)
C36 0.0203(14) 0.068(3) 0.0420(18) 0.0244(18) -0.0049(13) -0.0059(15)

loop_
_atom_type_symbol
_atom_type_description
_atom_type_scat_dispersion_real
_atom_type_scat_dispersion_imag
_atom_type_scat_source
C C 0.0033 0.0016 'International Tables Vol C Tables 4.2.6.8 and 6.1.1.4'
H H 0.0000 0.0000 'International Tables Vol C Tables 4.2.6.8 and 6.1.1.4'
O O 0.0106 0.0060 'International Tables Vol C Tables 4.2.6.8 and 6.1.1.4'
P P 0.1023 0.0942 'International Tables Vol C Tables 4.2.6.8 and 6.1.1.4'
S S 0.1246 0.1234 'International Tables Vol C Tables 4.2.6.8 and 6.1.1.4'
Ru Ru -1.2594 0.8363 'International Tables Vol C Tables 4.2.6.8 and 6.1.1.4'

loop_
_geom_angle_atom_site_label_1
_geom_angle_atom_site_label_2
_geom_angle_atom_site_label_3
_geom_angle
C9 Ru1 C1 90.00(13)
C9 Ru1 O2 170.39(11)
C1 Ru1 O2 99.60(10)
C9 Ru1 O3 112.10(11)
C1 Ru1 O3 157.83(10)
O2 Ru1 O3 58.29(7)
C9 Ru1 P1 91.40(10)
C1 Ru1 P1 91.47(8)
O2 Ru1 P1 88.85(6)
O3 Ru1 P1 89.78(6)
C9 Ru1 P2 90.06(10)
C1 Ru1 P2 90.68(8)
O2 Ru1 P2 89.35(6)
O3 Ru1 P2 87.68(6)
P1 Ru1 P2 177.40(3)
C9 Ru1 C10 141.25(12)
C1 Ru1 C10 128.74(11)
O2 Ru1 C10 29.15(8)
O3 Ru1 C10 29.15(8)
P1 Ru1 C10 88.98(6)
P2 Ru1 C10 88.54(6)
C14 S1 C17 102.96(15)
C19 P1 C22 102.62(14)
C19 P1 C25 109.70(16)
C22 P1 C25 101.97(16)
C19 P1 Ru1 110.70(11)
C22 P1 Ru1 116.10(11)
C25 P1 Ru1 114.79(10)
C2 C1 Ru1 135.0(2)
C2 C1 H1A 112.5
Ru1 C1 H1A 112.5
C31 P2 C34 104.19(14)
C31 P2 C28 102.78(16)
C34 P2 C28 98.83(15)
C31 P2 Ru1 110.24(11)
C34 P2 Ru1 121.01(11)
C28 P2 Ru1 117.50(10)
C10 O2 Ru1 93.13(17)
C1 C2 C3 127.2(3)
C1 C2 H2A 116.4
C3 C2 H2A 116.4
C10 O3 Ru1 88.41(17)
C4 C3 C8 116.8(3)
C4 C3 C2 119.2(3)
C8 C3 C2 123.9(3)
C5 C4 C3 121.6(3)
C5 C4 H4A 119.2
C3 C4 H4A 119.2
C6 C5 C4 120.8(3)
C6 C5 H5A 119.6
C4 C5 H5A 119.6
C5 C6 C7 118.8(3)
C5 C6 H6A 120.6
C7 C6 H6A 120.6
C6 C7 C8 120.7(3)
C6 C7 H7A 119.7
C8 C7 H7A 119.7
C7 C8 C3 121.4(3)
C7 C8 H8A 119.3
C3 C8 H8A 119.3
O1 C9 Ru1 179.7(3)
O3 C10 O2 120.2(3)
O3 C10 C11 120.5(3)
O2 C10 C11 119.4(3)
O3 C10 Ru1 62.44(15)
O2 C10 Ru1 57.72(15)
C11 C10 Ru1 176.5(2)
C16 C11 C12 119.4(3)
C16 C11 C10 120.3(3)
C12 C11 C10 120.2(3)
C13 C12 C11 120.4(3)
C13 C12 H12A 119.8
C11 C12 H12A 119.8
C12 C13 C14 119.6(3)
C12 C13 H13A 120.2
C14 C13 H13A 120.2
C13 C14 C15 120.5(3)
C13 C14 S1 118.5(2)
C15 C14 S1 120.7(2)
C16 C15 C14 119.5(3)
C16 C15 H15A 120.3
C14 C15 H15A 120.3
C15 C16 C11 120.6(3)
C15 C16 H16A 119.7
C11 C16 H16A 119.7
O4 C17 C18 123.6(3)
O4 C17 S1 123.8(3)
C18 C17 S1 112.6(2)
C17 C18 H18A 109.5
C17 C18 H18B 109.5
H18A C18 H18B 109.5
C17 C18 H18C 109.5
H18A C18 H18C 109.5
H18B C18 H18C 109.5
C21 C19 C20 110.8(3)
C21 C19 P1 115.0(2)
C20 C19 P1 113.6(2)
C21 C19 H19A 105.5
C20 C19 H19A 105.5
P1 C19 H19A 105.5
C19 C20 H20A 109.5
C19 C20 H20B 109.5
H20A C20 H20B 109.5
C19 C20 H20C 109.5
H20A C20 H20C 109.5
H20B C20 H20C 109.5
C19 C21 H21A 109.5
C19 C21 H21B 109.5
H21A C21 H21B 109.5
C19 C21 H21C 109.5
H21A C21 H21C 109.5
H21B C21 H21C 109.5
C23 C22 C24 110.4(3)
C23 C22 P1 115.9(2)
C24 C22 P1 110.3(2)
C23 C22 H22A 106.6
C24 C22 H22A 106.6
P1 C22 H22A 106.6
C22 C23 H23A 109.5
C22 C23 H23B 109.5
H23A C23 H23B 109.5
C22 C23 H23C 109.5
H23A C23 H23C 109.5
H23B C23 H23C 109.5
C22 C24 H24A 109.5
C22 C24 H24B 109.5
H24A C24 H24B 109.5
C22 C24 H24C 109.5
H24A C24 H24C 109.5
H24B C24 H24C 109.5
C27 C25 C26 109.2(3)
C27 C25 P1 113.6(3)
C26 C25 P1 116.7(2)
C27 C25 H25A 105.4
C26 C25 H25A 105.4
P1 C25 H25A 105.4
C25 C26 H26A 109.5
C25 C26 H26B 109.5
H26A C26 H26B 109.5
C25 C26 H26C 109.5
H26A C26 H26C 109.5
H26B C26 H26C 109.5
C25 C27 H27A 109.5
C25 C27 H27B 109.5
H27A C27 H27B 109.5
C25 C27 H27C 109.5
H27A C27 H27C 109.5
H27B C27 H27C 109.5
C29 C28 C30 108.7(3)
C29 C28 P2 115.7(2)
C30 C28 P2 112.5(2)
C29 C28 H28A 106.4
C30 C28 H28A 106.4
P2 C28 H28A 106.4
C28 C29 H29A 109.5
C28 C29 H29B 109.5
H29A C29 H29B 109.5
C28 C29 H29C 109.5
H29A C29 H29C 109.5
H29B C29 H29C 109.5
C28 C30 H30A 109.5
C28 C30 H30B 109.5
H30A C30 H30B 109.5
C28 C30 H30C 109.5
H30A C30 H30C 109.5
H30B C30 H30C 109.5
C33 C31 C32 111.0(3)
C33 C31 P2 114.5(2)
C32 C31 P2 113.9(2)
C33 C31 H31A 105.5
C32 C31 H31A 105.5
P2 C31 H31A 105.5
C31 C32 H32A 109.5
C31 C32 H32B 109.5
H32A C32 H32B 109.5
C31 C32 H32C 109.5
H32A C32 H32C 109.5
H32B C32 H32C 109.5
C31 C33 H33A 109.5
C31 C33 H33B 109.5
H33A C33 H33B 109.5
C31 C33 H33C 109.5
H33A C33 H33C 109.5
H33B C33 H33C 109.5
C35 C34 C36 110.1(3)
C35 C34 P2 113.5(2)
C36 C34 P2 114.5(2)
C35 C34 H34A 106.0
C36 C34 H34A 106.0
P2 C34 H34A 106.0
C34 C35 H35A 109.5
C34 C35 H35B 109.5
H35A C35 H35B 109.5
C34 C35 H35C 109.5
H35A C35 H35C 109.5
H35B C35 H35C 109.5
C34 C36 H36A 109.5
C34 C36 H36B 109.5
H36A C36 H36B 109.5
C34 C36 H36C 109.5
H36A C36 H36C 109.5
H36B C36 H36C 109.5

loop_
_geom_bond_atom_site_label_1
_geom_bond_atom_site_label_2
_geom_bond_distance
Ru1 C9 1.793(3)
Ru1 C1 2.007(3)
Ru1 O2 2.200(2)
Ru1 O3 2.305(2)
Ru1 P1 2.4086(11)
Ru1 P2 2.4102(11)
Ru1 C10 2.599(3)
S1 C14 1.778(3)
S1 C17 1.783(4)
P1 C19 1.864(3)
P1 C22 1.864(3)
P1 C25 1.870(4)
O1 C9 1.175(4)
C1 C2 1.338(4)
C1 H1A 0.9500
P2 C31 1.864(3)
P2 C34 1.870(3)
P2 C28 1.873(4)
O2 C10 1.268(3)
C2 C3 1.472(4)
C2 H2A 0.9500
O3 C10 1.266(4)
C3 C4 1.394(4)
C3 C8 1.396(5)
C4 C5 1.386(5)
C4 H4A 0.9500
O4 C17 1.200(4)
C5 C6 1.375(5)
C5 H5A 0.9500
C6 C7 1.379(5)
C6 H6A 0.9500
C7 C8 1.389(4)
C7 H7A 0.9500
C8 H8A 0.9500
C10 C11 1.496(4)
C11 C16 1.390(4)
C11 C12 1.392(4)
C12 C13 1.387(4)
C12 H12A 0.9500
C13 C14 1.389(5)
C13 H13A 0.9500
C14 C15 1.390(4)
C15 C16 1.386(4)
C15 H15A 0.9500
C16 H16A 0.9500
C17 C18 1.505(5)
C18 H18A 0.9800
C18 H18B 0.9800
C18 H18C 0.9800
C19 C21 1.535(4)
C19 C20 1.538(4)
C19 H19A 1.0000
C20 H20A 0.9800
C20 H20B 0.9800
C20 H20C 0.9800
C21 H21A 0.9800
C21 H21B 0.9800
C21 H21C 0.9800
C22 C23 1.525(5)
C22 C24 1.529(5)
C22 H22A 1.0000
C23 H23A 0.9800
C23 H23B 0.9800
C23 H23C 0.9800
C24 H24A 0.9800
C24 H24B 0.9800
C24 H24C 0.9800
C25 C27 1.528(5)
C25 C26 1.538(5)
C25 H25A 1.0000
C26 H26A 0.9800
C26 H26B 0.9800
C26 H26C 0.9800
C27 H27A 0.9800
C27 H27B 0.9800
C27 H27C 0.9800
C28 C29 1.529(5)
C28 C30 1.538(4)
C28 H28A 1.0000
C29 H29A 0.9800
C29 H29B 0.9800
C29 H29C 0.9800
C30 H30A 0.9800
C30 H30B 0.9800
C30 H30C 0.9800
C31 C33 1.528(5)
C31 C32 1.537(4)
C31 H31A 1.0000
C32 H32A 0.9800
C32 H32B 0.9800
C32 H32C 0.9800
C33 H33A 0.9800
C33 H33B 0.9800
C33 H33C 0.9800
C34 C35 1.522(5)
C34 C36 1.534(4)
C34 H34A 1.0000
C35 H35A 0.9800
C35 H35B 0.9800
C35 H35C 0.9800
C36 H36A 0.9800
C36 H36B 0.9800
C36 H36C 0.9800
